data_1100110
_cod_duplicate_entry 2203515

loop_
_publ_author_name
'Chen, X.-L.'
'He, M.'
'Xu, Y.-P.'
'Li H.-Q.'
'Tu Q.-Y,'

_publ_section_title
;
KCaFCO~3~, from X-ray Powder Data
;
_journal_name_full 'Acta Crystallographica Section E'
_journal_page_first i50
_journal_page_last i51
_journal_paper_doi 10.1107/S1600536804005069
_journal_volume 60
_journal_year 2004
_chemical_formula_iupac 'K Ca F (C O3)'
_chemical_formula_moiety 'C Ca F K O3'
_chemical_formula_structural 'Ca F K (CO3)'
_chemical_formula_sum 'C Ca F K O3'
_chemical_formula_weight 158.17
_chemical_melting_point 774.0
_chemical_name_systematic
;
Potassium calcium flurine-carbonate
;
_space_group_IT_number 187
_symmetry_cell_setting hexagonal
_symmetry_Int_Tables_number 187
_symmetry_space_group_name_Hall 'P -6 2'
_symmetry_space_group_name_H-M 'P -6 m 2'
_cell_angle_alpha 90
_cell_angle_beta 90
_cell_angle_gamma 120
_cell_formula_units_Z 1
_cell_length_a 5.10093(7)
_cell_length_b 5.10093(7)
_cell_length_c 4.45510(7)
_cell_measurement_temperature 295
_cell_volume 100.389(5)
_computing_cell_refinement 'Highscore1.0b (Philips Electronics, 2002)'
_computing_data_collection 'Rint2400 (Rigaku Corporation, 1993)'
_computing_data_reduction 'Highscore1.0b (Philips Electronics, 2002)'
_computing_molecular_graphics 'Balls & Sticks (Kang & Ozawa, 2003)'
_computing_structure_refinement 'FULLPROF (Rodriguez-Carvajal, 2003)'
_computing_structure_solution 'SHEXLS97 (Sheldrick, 1997)'
_diffrn_ambient_temperature 295
_diffrn_measurement_device_type Rint2400
_diffrn_radiation_monochromator 'curved graphite'
_exptl_crystal_density_diffrn 2.615
_exptl_crystal_density_method 'not measured'
_exptl_crystal_F_000 78
_refine_ls_extinction_method none
_refine_ls_goodness_of_fit_all 2.26
_refine_ls_matrix_type fullcycle
_refine_ls_number_parameters 26
_refine_ls_R_factor_all 0.08
_refine_ls_shift/su_max .01
_refine_ls_structure_factor_coef Inet
_refine_ls_weighting_scheme 1/Y~i~
_cod_data_source_URL http://scripts.iucr.org/cgi-bin/sendcif?wn6225sup1
_cod_data_source_block I
_cod_depositor_comments
;
Data in this entry were merged with the data items from the IUCr Web site:

svn cat 1100110.cif \
| cif_merge - <(curl -sSL http://scripts.iucr.org/cgi-bin/sendcif?wn6225sup1 \
                | cif_filter --renumber --start-data 1100110) \
| cif_filter --exclude-empty-tags --add-cif-header $(codid2file 2105696) \
| sponge 1100110.cif

Saulius Gra\<zulis
2016.06.30

===================================================================

The following automatic conversions were performed:
'_symmetry_cell_setting' value 'Hexagonal' changed to 'hexagonal'
according to '/home/saulius/struct/CIF-dictionaries/cif_core.dic'
dictionary named 'cif_core.dic' version 2.4.1 from 2010-06-29.

Automatic conversion script
Id: cif_fix_enum 1527 2010-12-29 10:47:43Z saulius 
;
_cod_original_formula_sum 'C Ca F K (CO3)'
_cod_database_code 1100110

loop_
_symmetry_equiv_pos_as_xyz
_symmetry_equiv_pos_site_id
x,y,z 1
-y,x-y,z 2
-x+y,-x,z 3
x,y,-z 4
-y,x-y,-z 5
-x+y,-x,-z 6
-y,-x,z 7
-x+y,y,z 8
x,x-y,z 9
-y,-x,-z 10
-x+y,y,-z 11
x,x-y,-z 12

loop_
_atom_site_label
_atom_site_type_symbol
_atom_site_symmetry_multiplicity
_atom_site_Wyckoff_symbol
_atom_site_fract_x
_atom_site_fract_y
_atom_site_fract_z
_atom_site_occupancy
_atom_site_attached_hydrogens
_atom_site_calc_flag
_atom_site_U_iso_or_equiv
_atom_site_thermal_displace_type
K K1+ 1 a 0 0 0 1 0 d .0126(6) Uiso
C C4+ 1 f .66667 .33333 .5 1 0 d .018(2) Uiso
Ca Ca2+ 1 d .33333 .66667 .5 1 0 d .0100(6) Uiso
O O2- 3 k .8120(3) .1880(3) .5 1 0 d .0129 Uiso
F F1- 1 c .33333 .66667 0 1 0 d .01960(10) Uiso

loop_
_atom_type_symbol
_atom_type_oxidation_number
_atom_type_description
_atom_type_scat_dispersion_real
_atom_type_scat_dispersion_imag
_atom_type_scat_source
C4+ 4.000 Ca 0.341 1.286 'International Tables for Crystallography (Vol. IV)'
Ca2+ 2.000 K 0.365 1.066 'International Tables for Crystallography (Vol. IV)'
K1+ 1.000 F 0.069 0.053 'International Tables for Crystallography (Vol. IV)'
F1- -1.000 O .047 .032 'International Tables for Crystallography (Vol. IV)'
O2- -2.000 C .017 .009 'International Tables for Crystallography (Vol. IV)'

loop_
_diffrn_radiation_type
_diffrn_radiation_wavelength
CuK\a~1~ 1.54056
CuK\a~2~ 1.54439

loop_
_geom_angle_atom_site_label_1
_geom_angle_atom_site_label_2
_geom_angle_atom_site_label_3
_geom_angle_site_symmetry_1
_geom_angle_site_symmetry_3
_geom_angle
_geom_angle_publ_flag
O C O . 2_655 120 yes
O C O . 3_665 120 yes
O C O 2_655 3_665 120 yes

loop_
_geom_bond_atom_site_label_1
_geom_bond_atom_site_label_2
_geom_bond_site_symmetry_2
_geom_bond_distance
_geom_bond_publ_flag
K O 1_454 2.7790(10) yes
K O 1_455 2.7790(10) yes
K O 2_544 2.7790(10) yes
K O 2_545 2.7790(10) yes
K O 3_664 2.7790(10) yes
K O 3_665 2.7790(10) yes
K F 1_445 2.94500(10) yes
K F 1_545 2.94500(10) yes
K F . 2.94500(10) yes
C O . 1.2840(10) yes
C O 2_655 1.2840(10) yes
C O 3_665 1.2840(10) yes
Ca O 1_455 2.5570(10) yes
Ca O 1_565 2.5570(10) yes
Ca O 2_555 2.5570(10) yes
Ca O 2_655 2.5570(10) yes
Ca O 3_665 2.5570(10) yes
Ca O 3_675 2.5570(10) yes
Ca F . 2.22750(10) yes
Ca F 1_556 2.22750(10) yes
